data_1516486
loop_
_publ_author_name
'Morimoto, Masakazu'
'Kobatake, Seiya'
'Irie, Masahiro'

_publ_section_title
;
 Photochromism of diarylethenes in nanolayers of a single crystal
;
_journal_issue 11
_journal_name_full 'Photochemical &amp; Photobiological Sciences'
_journal_page_first 1088
_journal_page_last 1094
_journal_paper_doi 10.1039/b307999f
_journal_volume 2
_journal_year 2003
_chemical_formula_sum 'C56 H30 F22 S4'
_chemical_formula_weight 1249.04
_chemical_name_common 'co-crystal 1a/2a'
_chemical_name_systematic ?
_space_group_IT_number 2
_symmetry_cell_setting triclinic
_symmetry_space_group_name_Hall '-P 1'
_symmetry_space_group_name_H-M 'P -1'
_atom_sites_solution_hydrogens geom
_atom_sites_solution_primary direct
_atom_sites_solution_secondary difmap
_audit_creation_method SHELXL-97
_cell_angle_alpha 77.150(4)
_cell_angle_beta 83.416(4)
_cell_angle_gamma 75.489(4)
_cell_formula_units_Z 2
_cell_length_a 12.139(3)
_cell_length_b 13.875(3)
_cell_length_c 15.819(4)
_cell_measurement_reflns_used 987
_cell_measurement_temperature 123(2)
_cell_measurement_theta_max 26.899
_cell_measurement_theta_min 2.647
_cell_volume 2509.9(10)
_computing_cell_refinement 'Bruker SMART'
_computing_data_collection 'Bruker SMART'
_computing_data_reduction 'Bruker SHELXTL'
_computing_molecular_graphics 'Bruker SHELXTL'
_computing_publication_material 'Bruker SHELXTL'
_computing_structure_refinement 'SHELXL-97 (Sheldrick, 1997)'
_computing_structure_solution 'SHELXS-97 (Sheldrick, 1990)'
_diffrn_ambient_temperature 123(2)
_diffrn_measured_fraction_theta_full 0.886
_diffrn_measured_fraction_theta_max 0.886
_diffrn_measurement_device_type 'CCD area detector'
_diffrn_measurement_method 'omega scans'
_diffrn_radiation_monochromator graphite
_diffrn_radiation_source 'fine-focus sealed tube'
_diffrn_radiation_type MoK\a
_diffrn_radiation_wavelength 0.71073
_diffrn_reflns_av_R_equivalents 0.0701
_diffrn_reflns_av_sigmaI/netI 0.0756
_diffrn_reflns_limit_h_max 15
_diffrn_reflns_limit_h_min -10
_diffrn_reflns_limit_k_max 17
_diffrn_reflns_limit_k_min -16
_diffrn_reflns_limit_l_max 19
_diffrn_reflns_limit_l_min -17
_diffrn_reflns_number 15583
_diffrn_reflns_theta_full 27.51
_diffrn_reflns_theta_max 27.51
_diffrn_reflns_theta_min 1.32
_diffrn_standards_decay_% -0.92
_exptl_absorpt_coefficient_mu 0.313
_exptl_absorpt_correction_type none
_exptl_crystal_colour colorless
_exptl_crystal_density_diffrn 1.653
_exptl_crystal_density_method 'not measured'
_exptl_crystal_description plate
_exptl_crystal_F_000 1256
_exptl_crystal_size_max 0.3
_exptl_crystal_size_mid 0.2
_exptl_crystal_size_min 0.1
_refine_diff_density_max 0.651
_refine_diff_density_min -0.501
_refine_diff_density_rms 0.104
_refine_ls_extinction_method none
_refine_ls_goodness_of_fit_ref 1.059
_refine_ls_hydrogen_treatment mixed
_refine_ls_matrix_type full
_refine_ls_number_parameters 793
_refine_ls_number_reflns 10222
_refine_ls_number_restraints 28
_refine_ls_restrained_S_all 1.060
_refine_ls_R_factor_all 0.0792
_refine_ls_R_factor_gt 0.0473
_refine_ls_shift/su_max 0.001
_refine_ls_shift/su_mean 0.000
_refine_ls_structure_factor_coef Fsqd
_refine_ls_weighting_details 'calc w=1/[\s^2^(Fo^2^)+(0.0775P)^2^+0.0000P] where P=(Fo^2^+2Fc^2^)/3'
_refine_ls_weighting_scheme calc
_refine_ls_wR_factor_gt 0.1177
_refine_ls_wR_factor_ref 0.1481
_reflns_number_gt 6955
_reflns_number_total 10222
_reflns_threshold_expression >2sigma(I)
_cod_data_source_file b307999f.txt
_cod_data_source_block 1a/2a
_cod_depositor_comments
;
The following automatic conversions were performed:

'_symmetry_cell_setting' value 'Triclinic' changed to 'triclinic'
according to
/usr/data/users/saulius/automatic-downloads/retrospective/RSC/lib/dictionaries/cif_core.dic
dictionary named 'cif_core.dic' version 2.4.2 from 2011-04-26.

Automatic conversion script
Id: cif_fix_values 2281 2013-09-26 08:29:07Z andrius 
;
_cod_original_sg_symbol_H-M P-1
_cod_database_code 1516486

loop_
_symmetry_equiv_pos_as_xyz
'x, y, z'
'-x, -y, -z'

loop_
_atom_site_label
_atom_site_type_symbol
_atom_site_fract_x
_atom_site_fract_y
_atom_site_fract_z
_atom_site_U_iso_or_equiv
_atom_site_adp_type
_atom_site_occupancy
_atom_site_symmetry_multiplicity
_atom_site_calc_flag
_atom_site_refinement_flags
_atom_site_disorder_assembly
_atom_site_disorder_group
C1 C 0.2889(3) 0.8754(2) 0.69689(18) 0.0205(6) Uani 1 1 d . . .
C2 C 0.2462(2) 0.9797(2) 0.67860(18) 0.0192(6) Uani 1 1 d . A .
C3 C 0.1280(2) 1.0078(2) 0.66032(18) 0.0203(6) Uani 1 1 d . . .
H3 H 0.0867 1.0763 0.6439 0.024 Uiso 1 1 calc R . .
C4 C 0.0809(2) 0.9261(2) 0.66887(19) 0.0214(6) Uani 1 1 d . . .
C5 C 0.3137(2) 1.0551(2) 0.67476(18) 0.0180(6) Uani 1 1 d . . .
C8 C 0.4443(3) 1.1481(2) 0.69319(19) 0.0218(6) Uani 1 1 d . . .
C9 C 0.3905(2) 1.0588(2) 0.72855(18) 0.0194(6) Uani 1 1 d . A .
C10 C 0.3437(3) 0.9630(2) 0.87929(19) 0.0220(7) Uani 1 1 d . A .
C11 C 0.4210(3) 0.9945(2) 0.81427(18) 0.0204(6) Uani 1 1 d . . .
C12 C 0.5356(3) 0.9611(2) 0.83953(19) 0.0224(7) Uani 1 1 d . A .
H12 H 0.5987 0.9774 0.8028 0.027 Uiso 1 1 calc R . .
C13 C 0.5460(3) 0.9033(2) 0.92182(19) 0.0219(7) Uani 1 1 d . . .
C14 C 0.4075(3) 0.8143(2) 0.7159(2) 0.0286(7) Uani 1 1 d . . .
H14A H 0.4630 0.8484 0.6793 0.043 Uiso 1 1 calc R . .
H14B H 0.4172 0.7464 0.7037 0.043 Uiso 1 1 calc R . .
H14C H 0.4197 0.8084 0.7772 0.043 Uiso 1 1 calc R . .
C15 C 0.2165(3) 0.9817(2) 0.8807(2) 0.0278(7) Uani 1 1 d . . .
H15A H 0.1856 1.0498 0.8470 0.042 Uiso 1 1 calc R A .
H15B H 0.1844 0.9768 0.9408 0.042 Uiso 1 1 calc R . .
H15C H 0.1962 0.9308 0.8551 0.042 Uiso 1 1 calc R . .
C16 C -0.0372(2) 0.9259(2) 0.65811(19) 0.0206(6) Uani 1 1 d . . .
C17 C -0.1036(2) 1.0007(2) 0.59734(19) 0.0201(6) Uani 1 1 d . . .
C18 C -0.2161(3) 1.0035(2) 0.58696(19) 0.0217(6) Uani 1 1 d . . .
C19 C -0.2676(2) 0.9307(2) 0.6390(2) 0.0230(7) Uani 1 1 d . . .
C20 C -0.2056(3) 0.8555(2) 0.6995(2) 0.0261(7) Uani 1 1 d . . .
C21 C -0.0933(3) 0.8534(2) 0.70839(19) 0.0234(7) Uani 1 1 d . . .
C22 C 0.6522(3) 0.8563(2) 0.96786(19) 0.0223(7) Uani 1 1 d . A .
C23 C 0.7550(3) 0.8861(2) 0.93930(19) 0.0239(7) Uani 1 1 d . . .
C24 C 0.8556(3) 0.8412(2) 0.9798(2) 0.0276(7) Uani 1 1 d . A .
C25 C 0.8585(3) 0.7634(2) 1.0515(2) 0.0296(8) Uani 1 1 d . . .
C26 C 0.7588(3) 0.7332(2) 1.08302(19) 0.0286(8) Uani 1 1 d . A .
C27 C 0.6584(3) 0.7781(2) 1.04191(19) 0.0232(7) Uani 1 1 d . . .
C28 C 0.2692(2) 0.4811(2) 0.14806(18) 0.0207(6) Uani 1 1 d . . .
C29 C 0.3058(3) 0.5511(2) 0.18174(18) 0.0213(6) Uani 1 1 d . B .
C30 C 0.4278(3) 0.5372(2) 0.17326(19) 0.0247(7) Uani 1 1 d . . .
H30 H 0.4663 0.5796 0.1923 0.030 Uiso 1 1 calc R . .
C31 C 0.4830(3) 0.4578(2) 0.13534(19) 0.0216(6) Uani 1 1 d . . .
C32 C 0.2281(3) 0.6354(2) 0.21652(18) 0.0211(6) Uani 1 1 d D . .
C35 C 0.0737(3) 0.7449(2) 0.2765(2) 0.0241(7) Uani 1 1 d D . .
C36 C 0.1310(2) 0.6379(2) 0.26749(18) 0.0202(6) Uani 1 1 d . B .
C37 C 0.1456(2) 0.4725(2) 0.37449(18) 0.0198(6) Uani 1 1 d . B .
C38 C 0.0828(2) 0.5535(2) 0.31857(18) 0.0191(6) Uani 1 1 d . . .
C39 C -0.0348(2) 0.5511(2) 0.32197(18) 0.0212(6) Uani 1 1 d . B .
H39 H -0.0894 0.6022 0.2883 0.025 Uiso 1 1 calc R . .
C40 C -0.0615(3) 0.4688(2) 0.37807(18) 0.0216(7) Uani 1 1 d . . .
C41 C 0.1504(2) 0.4716(2) 0.1421(2) 0.0235(7) Uani 1 1 d . . .
H41A H 0.0997 0.5406 0.1305 0.028 Uiso 1 1 calc R . .
H41B H 0.1241 0.4351 0.1990 0.028 Uiso 1 1 calc R . .
C42 C 0.1383(3) 0.4160(2) 0.0719(2) 0.0256(7) Uani 1 1 d . . .
H42A H 0.1693 0.4485 0.0159 0.038 Uiso 1 1 calc R . .
H42B H 0.0575 0.4189 0.0679 0.038 Uiso 1 1 calc R . .
H42C H 0.1803 0.3449 0.0867 0.038 Uiso 1 1 calc R . .
C43 C 0.2687(3) 0.4487(2) 0.3954(2) 0.0244(7) Uani 1 1 d . . .
H43A H 0.2726 0.4420 0.4586 0.029 Uiso 1 1 calc R B .
H43B H 0.3026 0.5061 0.3653 0.029 Uiso 1 1 calc R . .
C44 C 0.3392(3) 0.3508(2) 0.3683(2) 0.0292(8) Uani 1 1 d . B .
H44A H 0.3050 0.2939 0.3967 0.044 Uiso 1 1 calc R . .
H44B H 0.4174 0.3372 0.3858 0.044 Uiso 1 1 calc R . .
H44C H 0.3402 0.3588 0.3051 0.044 Uiso 1 1 calc R . .
C45 C 0.6059(3) 0.4200(2) 0.11751(19) 0.0220(7) Uani 1 1 d . . .
C46 C 0.6839(3) 0.4463(2) 0.1620(2) 0.0270(7) Uani 1 1 d . . .
H46 H 0.6567 0.4900 0.2022 0.032 Uiso 1 1 calc R . .
C47 C 0.8007(3) 0.4092(3) 0.1482(2) 0.0317(8) Uani 1 1 d . . .
H47 H 0.8526 0.4284 0.1782 0.038 Uiso 1 1 calc R . .
C48 C 0.8412(3) 0.3445(2) 0.0908(2) 0.0302(8) Uani 1 1 d . . .
H48 H 0.9209 0.3186 0.0818 0.036 Uiso 1 1 calc R . .
C49 C 0.7654(3) 0.3177(2) 0.0465(2) 0.0304(8) Uani 1 1 d . . .
H49 H 0.7933 0.2731 0.0072 0.036 Uiso 1 1 calc R . .
C50 C 0.6487(3) 0.3553(2) 0.0590(2) 0.0249(7) Uani 1 1 d . . .
H50 H 0.5976 0.3370 0.0275 0.030 Uiso 1 1 calc R . .
C51 C -0.1727(3) 0.4425(2) 0.40173(19) 0.0229(7) Uani 1 1 d . B .
C52 C -0.2718(3) 0.5092(3) 0.3674(2) 0.0319(8) Uani 1 1 d . . .
H52 H -0.2659 0.5695 0.3265 0.038 Uiso 1 1 calc R B .
C53 C -0.3787(3) 0.4887(3) 0.3922(2) 0.0395(9) Uani 1 1 d . B .
H53 H -0.4451 0.5344 0.3682 0.047 Uiso 1 1 calc R . .
C54 C -0.3877(3) 0.4004(3) 0.4526(2) 0.0413(9) Uani 1 1 d . . .
H54 H -0.4604 0.3861 0.4702 0.050 Uiso 1 1 calc R B .
C55 C -0.2898(3) 0.3332(3) 0.4871(2) 0.0405(9) Uani 1 1 d . B .
H55 H -0.2957 0.2731 0.5284 0.049 Uiso 1 1 calc R . .
C56 C -0.1844(3) 0.3542(3) 0.4610(2) 0.0332(8) Uani 1 1 d . . .
H56 H -0.1182 0.3074 0.4841 0.040 Uiso 1 1 calc R B .
C6A C 0.2992(5) 1.1473(4) 0.6017(3) 0.0188(14) Uani 0.905(3) 1 d PD A 1
C7A C 0.4062(3) 1.1863(3) 0.5985(2) 0.0212(8) Uani 0.905(3) 1 d PD A 1
F1A F 0.20549(16) 1.22193(14) 0.61722(14) 0.0295(6) Uani 0.905(3) 1 d PD A 1
F2A F 0.28325(18) 1.12785(15) 0.52378(12) 0.0304(6) Uani 0.905(3) 1 d PD A 1
F3A F 0.3896(3) 1.2887(2) 0.57258(18) 0.0296(6) Uani 0.905(3) 1 d PD A 1
F4A F 0.48651(16) 1.14386(16) 0.54269(12) 0.0311(6) Uani 0.905(3) 1 d PD A 1
C6B C 0.319(2) 1.135(2) 0.596(2) 0.04(3) Uiso 0.095(3) 1 d PD A 2
C7B C 0.365(3) 1.210(3) 0.630(2) 0.08(2) Uiso 0.095(3) 1 d PD A 2
F1B F 0.2144(19) 1.1829(18) 0.5628(17) 0.049(7) Uiso 0.095(3) 1 d PD A 2
F2B F 0.3893(17) 1.0979(15) 0.5312(13) 0.040(6) Uiso 0.095(3) 1 d PD A 2
F3B F 0.278(2) 1.2832(18) 0.6547(15) 0.054(7) Uiso 0.095(3) 1 d PD A 2
F4B F 0.423(3) 1.264(3) 0.567(3) 0.061(15) Uiso 0.095(3) 1 d PD A 2
C33A C 0.2582(4) 0.7369(3) 0.1976(3) 0.0238(10) Uani 0.846(3) 1 d PD B 3
C34A C 0.1472(4) 0.8113(3) 0.2150(3) 0.0287(10) Uani 0.846(3) 1 d PD B 3
F17A F 0.3066(2) 0.76197(17) 0.11745(15) 0.0438(8) Uani 0.846(3) 1 d PD B 3
F18A F 0.3382(2) 0.73539(19) 0.25464(18) 0.0425(7) Uani 0.846(3) 1 d PD B 3
F19A F 0.0994(2) 0.85453(18) 0.13922(15) 0.0444(7) Uani 0.846(3) 1 d PD B 3
F20A F 0.1609(2) 0.88671(18) 0.25045(18) 0.0439(8) Uani 0.846(3) 1 d PD B 3
C33B C 0.2335(17) 0.7501(13) 0.1866(12) 0.10(3) Uiso 0.154(3) 1 d PD B 4
C34B C 0.1573(13) 0.8165(12) 0.2470(11) 0.016(6) Uiso 0.154(3) 1 d PD B 4
F17B F 0.2068(10) 0.7946(8) 0.1031(7) 0.026(3) Uiso 0.154(3) 1 d PD B 4
F18B F 0.3472(9) 0.7630(8) 0.1886(8) 0.024(3) Uiso 0.154(3) 1 d PD B 4
F19B F 0.1023(14) 0.9083(11) 0.2060(11) 0.059(5) Uiso 0.154(3) 1 d PD B 4
F20B F 0.2164(11) 0.8187(10) 0.3148(8) 0.044(4) Uiso 0.154(3) 1 d PD B 4
F5 F 0.40708(17) 1.22230(14) 0.74005(12) 0.0347(5) Uani 1 1 d . A .
F6 F 0.55931(15) 1.12599(14) 0.69145(11) 0.0286(4) Uani 1 1 d . A .
F7 F -0.05892(14) 1.07509(12) 0.54625(11) 0.0236(4) Uani 1 1 d . . .
F8 F -0.27450(14) 1.07604(13) 0.52670(11) 0.0280(4) Uani 1 1 d . . .
F9 F -0.37712(14) 0.93292(14) 0.63038(12) 0.0298(4) Uani 1 1 d . . .
F10 F -0.25613(16) 0.78605(15) 0.75222(12) 0.0349(5) Uani 1 1 d . . .
F11 F -0.03853(16) 0.77963(14) 0.76976(12) 0.0348(5) Uani 1 1 d . . .
F12 F 0.75839(16) 0.96212(14) 0.87042(12) 0.0344(5) Uani 1 1 d . A .
F13 F 0.95049(16) 0.87314(16) 0.94954(13) 0.0389(5) Uani 1 1 d . . .
F14 F 0.95628(17) 0.71727(15) 1.08939(13) 0.0401(5) Uani 1 1 d . A .
F15 F 0.76171(18) 0.65677(14) 1.15308(12) 0.0399(5) Uani 1 1 d . . .
F16 F 0.56656(17) 0.74267(14) 1.07490(12) 0.0342(5) Uani 1 1 d . A .
F21 F -0.03377(15) 0.77521(13) 0.24931(12) 0.0320(4) Uani 1 1 d . B .
F22 F 0.06378(18) 0.75743(14) 0.35914(12) 0.0379(5) Uani 1 1 d . B .
S1 S 0.18353(7) 0.81321(6) 0.69483(5) 0.02322(18) Uani 1 1 d . . .
S2 S 0.41267(7) 0.89203(6) 0.96954(5) 0.02399(19) Uani 1 1 d . A .
S3 S 0.38491(6) 0.39920(6) 0.10799(5) 0.02202(18) Uani 1 1 d . . .
S4 S 0.05954(7) 0.39329(6) 0.42942(5) 0.02456(19) Uani 1 1 d . B .

loop_
_atom_site_aniso_label
_atom_site_aniso_U_11
_atom_site_aniso_U_22
_atom_site_aniso_U_33
_atom_site_aniso_U_23
_atom_site_aniso_U_13
_atom_site_aniso_U_12
C1 0.0219(16) 0.0208(15) 0.0191(15) -0.0017(12) -0.0015(12) -0.0076(12)
C2 0.0191(15) 0.0218(15) 0.0160(14) -0.0021(12) 0.0001(12) -0.0056(12)
C3 0.0209(16) 0.0175(15) 0.0220(15) -0.0024(12) -0.0008(12) -0.0050(12)
C4 0.0195(16) 0.0266(16) 0.0169(14) -0.0033(12) -0.0030(12) -0.0030(13)
C5 0.0168(15) 0.0186(15) 0.0172(14) -0.0050(11) 0.0013(11) -0.0015(12)
C8 0.0214(16) 0.0215(16) 0.0223(15) -0.0039(12) -0.0029(12) -0.0044(12)
C9 0.0186(15) 0.0185(15) 0.0195(15) -0.0032(12) 0.0000(12) -0.0027(12)
C10 0.0268(17) 0.0212(16) 0.0189(15) -0.0046(12) -0.0008(13) -0.0069(13)
C11 0.0235(16) 0.0210(15) 0.0170(14) -0.0039(12) -0.0022(12) -0.0052(12)
C12 0.0240(16) 0.0233(16) 0.0186(15) -0.0007(12) -0.0012(12) -0.0063(13)
C13 0.0277(17) 0.0208(15) 0.0175(15) -0.0032(12) -0.0010(12) -0.0070(13)
C14 0.0213(17) 0.0205(16) 0.041(2) -0.0044(14) -0.0011(14) -0.0020(13)
C15 0.0289(18) 0.0312(18) 0.0239(16) -0.0069(14) 0.0037(14) -0.0092(14)
C16 0.0209(16) 0.0220(15) 0.0204(15) -0.0054(12) -0.0005(12) -0.0071(12)
C17 0.0213(16) 0.0200(15) 0.0203(15) -0.0061(12) 0.0039(12) -0.0079(12)
C18 0.0227(16) 0.0234(16) 0.0188(15) -0.0041(12) -0.0025(12) -0.0048(13)
C19 0.0168(15) 0.0306(17) 0.0245(16) -0.0094(13) 0.0008(12) -0.0084(13)
C20 0.0304(18) 0.0289(17) 0.0226(16) -0.0047(13) 0.0054(14) -0.0170(14)
C21 0.0262(17) 0.0254(16) 0.0180(15) -0.0002(12) -0.0045(13) -0.0071(13)
C22 0.0287(17) 0.0213(16) 0.0180(15) -0.0058(12) -0.0050(13) -0.0048(13)
C23 0.0282(17) 0.0242(16) 0.0184(15) -0.0016(12) -0.0064(13) -0.0047(13)
C24 0.0278(18) 0.0289(17) 0.0276(17) -0.0074(14) -0.0073(14) -0.0055(14)
C25 0.0334(19) 0.0268(17) 0.0271(17) -0.0083(14) -0.0122(14) 0.0028(14)
C26 0.045(2) 0.0217(16) 0.0159(15) -0.0032(12) -0.0104(14) 0.0009(15)
C27 0.0290(17) 0.0231(16) 0.0176(15) -0.0024(12) -0.0050(13) -0.0061(13)
C28 0.0191(15) 0.0248(16) 0.0164(14) -0.0023(12) 0.0013(12) -0.0048(12)
C29 0.0228(16) 0.0238(16) 0.0168(14) -0.0030(12) 0.0032(12) -0.0072(13)
C30 0.0237(17) 0.0270(17) 0.0246(16) -0.0044(13) 0.0033(13) -0.0110(14)
C31 0.0203(16) 0.0248(16) 0.0192(15) -0.0010(12) 0.0012(12) -0.0087(13)
C32 0.0238(16) 0.0232(16) 0.0169(14) -0.0022(12) -0.0014(12) -0.0084(13)
C35 0.0233(17) 0.0221(16) 0.0246(16) -0.0048(13) 0.0019(13) -0.0025(13)
C36 0.0207(16) 0.0198(15) 0.0193(15) -0.0010(12) -0.0036(12) -0.0047(12)
C37 0.0228(16) 0.0188(15) 0.0156(14) -0.0029(11) 0.0009(12) -0.0023(12)
C38 0.0224(16) 0.0169(14) 0.0157(14) -0.0026(11) 0.0007(12) -0.0020(12)
C39 0.0211(16) 0.0199(15) 0.0183(15) -0.0002(12) -0.0004(12) -0.0007(12)
C40 0.0251(17) 0.0221(16) 0.0166(14) -0.0043(12) 0.0031(12) -0.0050(13)
C41 0.0186(15) 0.0270(17) 0.0264(16) -0.0087(13) -0.0003(13) -0.0054(13)
C42 0.0256(17) 0.0290(17) 0.0239(16) -0.0067(13) -0.0019(13) -0.0080(14)
C43 0.0226(16) 0.0272(17) 0.0204(15) -0.0021(13) -0.0051(13) -0.0012(13)
C44 0.0258(18) 0.0331(18) 0.0233(16) -0.0045(14) -0.0067(13) 0.0042(14)
C45 0.0205(16) 0.0216(16) 0.0200(15) 0.0034(12) 0.0018(12) -0.0059(12)
C46 0.0267(18) 0.0288(18) 0.0250(16) -0.0042(13) -0.0013(13) -0.0067(14)
C47 0.0239(17) 0.0366(19) 0.0329(18) 0.0012(15) -0.0060(14) -0.0090(15)
C48 0.0191(17) 0.0279(18) 0.0374(19) 0.0027(15) -0.0003(14) -0.0028(14)
C49 0.0289(18) 0.0240(17) 0.0329(18) -0.0028(14) 0.0062(15) -0.0027(14)
C50 0.0230(16) 0.0271(17) 0.0237(16) -0.0029(13) -0.0002(13) -0.0066(13)
C51 0.0272(17) 0.0278(17) 0.0165(15) -0.0088(12) 0.0041(12) -0.0101(14)
C52 0.0283(18) 0.048(2) 0.0190(16) -0.0003(15) -0.0016(14) -0.0129(16)
C53 0.0291(19) 0.063(3) 0.0288(19) -0.0098(18) 0.0040(15) -0.0161(18)
C54 0.041(2) 0.059(3) 0.037(2) -0.0202(19) 0.0121(17) -0.032(2)
C55 0.048(2) 0.034(2) 0.043(2) -0.0099(17) 0.0145(18) -0.0232(18)
C56 0.039(2) 0.0263(18) 0.0344(19) -0.0074(15) 0.0068(16) -0.0105(15)
C6A 0.0165(19) 0.017(2) 0.021(2) -0.0027(15) -0.0053(14) 0.0001(15)
C7A 0.0209(18) 0.0187(17) 0.0208(17) 0.0030(14) 0.0019(15) -0.0065(14)
F1A 0.0182(10) 0.0216(11) 0.0416(13) 0.0008(9) 0.0019(9) 0.0007(8)
F2A 0.0443(14) 0.0323(12) 0.0187(10) 0.0013(9) -0.0104(9) -0.0184(10)
F3A 0.0362(16) 0.0200(13) 0.0313(14) 0.0086(10) -0.0119(12) -0.0120(13)
F4A 0.0210(11) 0.0458(13) 0.0210(10) -0.0036(9) 0.0019(8) -0.0021(9)
C33A 0.027(2) 0.027(2) 0.023(2) -0.0106(15) 0.0128(17) -0.0199(17)
C34A 0.042(3) 0.021(2) 0.024(2) -0.0045(18) 0.000(2) -0.0095(18)
F17A 0.0624(19) 0.0317(14) 0.0384(14) -0.0087(11) 0.0262(13) -0.0244(13)
F18A 0.0379(14) 0.0392(15) 0.0616(19) -0.0237(13) -0.0045(12) -0.0169(12)
F19A 0.0538(17) 0.0366(14) 0.0312(14) 0.0125(11) -0.0021(12) -0.0064(12)
F20A 0.0607(19) 0.0249(13) 0.0547(18) -0.0250(12) 0.0245(15) -0.0230(13)
F5 0.0445(12) 0.0286(10) 0.0351(11) -0.0117(9) 0.0034(9) -0.0139(9)
F6 0.0222(10) 0.0312(10) 0.0310(10) 0.0031(8) -0.0035(8) -0.0110(8)
F7 0.0225(9) 0.0210(9) 0.0257(9) 0.0009(7) -0.0003(7) -0.0077(7)
F8 0.0227(10) 0.0278(10) 0.0296(10) 0.0000(8) -0.0058(8) -0.0021(8)
F9 0.0187(9) 0.0379(11) 0.0350(10) -0.0083(9) 0.0004(8) -0.0105(8)
F10 0.0339(11) 0.0386(11) 0.0336(11) 0.0024(9) 0.0033(9) -0.0218(9)
F11 0.0310(11) 0.0366(11) 0.0327(11) 0.0132(9) -0.0110(8) -0.0142(9)
F12 0.0306(11) 0.0361(11) 0.0323(10) 0.0096(9) -0.0088(8) -0.0116(9)
F13 0.0260(11) 0.0439(12) 0.0462(12) -0.0053(10) -0.0064(9) -0.0085(9)
F14 0.0400(12) 0.0377(11) 0.0374(11) -0.0062(9) -0.0186(9) 0.0067(9)
F15 0.0607(14) 0.0275(10) 0.0224(10) 0.0060(8) -0.0116(9) 0.0007(10)
F16 0.0410(12) 0.0320(11) 0.0251(10) 0.0061(8) -0.0046(8) -0.0094(9)
F21 0.0298(11) 0.0235(10) 0.0374(11) -0.0046(8) -0.0053(8) 0.0037(8)
F22 0.0600(14) 0.0242(10) 0.0266(10) -0.0091(8) -0.0058(9) 0.0003(9)
S1 0.0225(4) 0.0188(4) 0.0278(4) -0.0025(3) -0.0016(3) -0.0058(3)
S2 0.0274(4) 0.0266(4) 0.0171(4) -0.0007(3) -0.0002(3) -0.0085(3)
S3 0.0208(4) 0.0229(4) 0.0224(4) -0.0063(3) 0.0011(3) -0.0049(3)
S4 0.0278(4) 0.0210(4) 0.0207(4) 0.0038(3) -0.0023(3) -0.0047(3)

loop_
_atom_type_symbol
_atom_type_description
_atom_type_scat_dispersion_real
_atom_type_scat_dispersion_imag
_atom_type_scat_source
C C 0.0033 0.0016 'International Tables Vol C Tables 4.2.6.8 and 6.1.1.4'
H H 0.0000 0.0000 'International Tables Vol C Tables 4.2.6.8 and 6.1.1.4'
F F 0.0171 0.0103 'International Tables Vol C Tables 4.2.6.8 and 6.1.1.4'
S S 0.1246 0.1234 'International Tables Vol C Tables 4.2.6.8 and 6.1.1.4'

loop_
_geom_angle_atom_site_label_1
_geom_angle_atom_site_label_2
_geom_angle_atom_site_label_3
_geom_angle
C2 C1 C14 130.2(3)
C2 C1 S1 110.6(2)
C14 C1 S1 119.2(2)
C1 C2 C3 112.7(3)
C1 C2 C5 124.6(3)
C3 C2 C5 122.6(3)
C4 C3 C2 113.2(3)
C3 C4 C16 128.3(3)
C3 C4 S1 110.4(2)
C16 C4 S1 121.3(2)
C9 C5 C2 130.7(3)
C9 C5 C6B 108.1(12)
C2 C5 C6B 120.5(11)
C9 C5 C6A 110.0(3)
C2 C5 C6A 119.3(3)
C6B C5 C6A 10.5(10)
F6 C8 F5 106.1(2)
F6 C8 C7B 131.7(14)
F5 C8 C7B 86.8(10)
F6 C8 C9 115.1(2)
F5 C8 C9 111.6(2)
C7B C8 C9 101.6(14)
F6 C8 C7A 109.0(2)
F5 C8 C7A 110.9(2)
C7B C8 C7A 27.9(11)
C9 C8 C7A 104.2(2)
C5 C9 C11 129.8(3)
C5 C9 C8 110.8(2)
C11 C9 C8 119.3(3)
C11 C10 C15 130.2(3)
C11 C10 S2 110.6(2)
C15 C10 S2 119.2(2)
C10 C11 C12 112.6(3)
C10 C11 C9 124.9(3)
C12 C11 C9 122.5(3)
C13 C12 C11 113.6(3)
C12 C13 C22 127.6(3)
C12 C13 S2 110.0(2)
C22 C13 S2 122.4(2)
C17 C16 C21 115.1(3)
C17 C16 C4 121.7(3)
C21 C16 C4 123.2(3)
F7 C17 C18 116.9(3)
F7 C17 C16 120.2(3)
C18 C17 C16 123.0(3)
F8 C18 C17 120.1(3)
F8 C18 C19 120.2(3)
C17 C18 C19 119.6(3)
F9 C19 C20 120.1(3)
F9 C19 C18 120.4(3)
C20 C19 C18 119.5(3)
F10 C20 C19 119.9(3)
F10 C20 C21 120.0(3)
C19 C20 C21 120.1(3)
F11 C21 C20 117.1(3)
F11 C21 C16 120.1(3)
C20 C21 C16 122.8(3)
C27 C22 C23 115.0(3)
C27 C22 C13 122.8(3)
C23 C22 C13 122.1(3)
F12 C23 C24 116.8(3)
F12 C23 C22 120.2(3)
C24 C23 C22 123.0(3)
F13 C24 C25 119.7(3)
F13 C24 C23 120.2(3)
C25 C24 C23 120.1(3)
F14 C25 C24 120.5(3)
F14 C25 C26 120.6(3)
C24 C25 C26 118.8(3)
F15 C26 C25 118.8(3)
F15 C26 C27 120.4(3)
C25 C26 C27 120.7(3)
F16 C27 C26 117.1(3)
F16 C27 C22 120.6(3)
C26 C27 C22 122.2(3)
C29 C28 C41 129.3(3)
C29 C28 S3 110.0(2)
C41 C28 S3 120.8(2)
C28 C29 C30 112.7(3)
C28 C29 C32 123.8(3)
C30 C29 C32 123.4(3)
C31 C30 C29 113.8(3)
C30 C31 C45 129.1(3)
C30 C31 S3 110.1(2)
C45 C31 S3 120.8(2)
C36 C32 C29 130.7(3)
C36 C32 C33A 110.6(3)
C29 C32 C33A 118.7(3)
C36 C32 C33B 104.2(8)
C29 C32 C33B 124.4(7)
C33A C32 C33B 12.9(8)
F22 C35 F21 105.5(2)
F22 C35 C36 112.8(2)
F21 C35 C36 113.0(3)
F22 C35 C34A 113.5(3)
F21 C35 C34A 107.9(3)
C36 C35 C34A 104.4(3)
F22 C35 C34B 93.2(7)
F21 C35 C34B 119.6(7)
C36 C35 C34B 111.0(6)
C34A C35 C34B 20.7(6)
C32 C36 C38 129.9(3)
C32 C36 C35 110.9(3)
C38 C36 C35 118.9(2)
C38 C37 C43 130.5(3)
C38 C37 S4 110.2(2)
C43 C37 S4 119.2(2)
C37 C38 C39 112.9(3)
C37 C38 C36 122.8(3)
C39 C38 C36 124.1(3)
C40 C39 C38 113.9(3)
C39 C40 C51 129.7(3)
C39 C40 S4 110.0(2)
C51 C40 S4 120.2(2)
C28 C41 C42 114.2(2)
C37 C43 C44 112.8(3)
C50 C45 C46 118.1(3)
C50 C45 C31 122.1(3)
C46 C45 C31 119.7(3)
C47 C46 C45 120.9(3)
C48 C47 C46 120.0(3)
C47 C48 C49 119.8(3)
C48 C49 C50 120.6(3)
C49 C50 C45 120.5(3)
C56 C51 C52 117.9(3)
C56 C51 C40 122.0(3)
C52 C51 C40 120.0(3)
C53 C52 C51 121.1(3)
C52 C53 C54 119.5(4)
C55 C54 C53 120.0(3)
C56 C55 C54 119.8(3)
C55 C56 C51 121.7(3)
F2A C6A F1A 104.8(3)
F2A C6A C5 113.9(3)
F1A C6A C5 112.1(4)
F2A C6A C7A 112.0(4)
F1A C6A C7A 109.2(3)
C5 C6A C7A 104.8(3)
F4A C7A F3A 107.3(3)
F4A C7A C6A 109.8(4)
F3A C7A C6A 113.9(3)
F4A C7A C8 110.3(3)
F3A C7A C8 112.4(3)
C6A C7A C8 103.1(3)
F2B C6B F1B 108(2)
F2B C6B C5 112(2)
F1B C6B C5 114(2)
F2B C6B C7B 111(2)
F1B C6B C7B 109(2)
C5 C6B C7B 102(2)
F4B C7B F3B 103(2)
F4B C7B C8 108(3)
F3B C7B C8 119(2)
F4B C7B C6B 112(3)
F3B C7B C6B 110(2)
C8 C7B C6B 105(2)
F17A C33A F18A 105.6(3)
F17A C33A C32 114.3(3)
F18A C33A C32 109.1(4)
F17A C33A C34A 113.2(4)
F18A C33A C34A 110.1(3)
C32 C33A C34A 104.6(3)
F19A C34A F20A 107.2(3)
F19A C34A C33A 108.5(4)
F20A C34A C33A 113.5(4)
F19A C34A C35 111.6(3)
F20A C34A C35 111.6(4)
C33A C34A C35 104.5(3)
F17B C33B F18B 102.9(14)
F17B C33B C34B 107.9(14)
F18B C33B C34B 106.0(13)
F17B C33B C32 116.0(13)
F18B C33B C32 111.5(13)
C34B C33B C32 111.8(13)
F19B C34B F20B 114.1(15)
F19B C34B C33B 114.5(14)
F20B C34B C33B 110.5(13)
F19B C34B C35 110.6(13)
F20B C34B C35 111.1(12)
C33B C34B C35 94.5(12)
C1 S1 C4 92.98(15)
C10 S2 C13 93.16(14)
C28 S3 C31 93.47(15)
C37 S4 C40 93.03(14)

loop_
_geom_bond_atom_site_label_1
_geom_bond_atom_site_label_2
_geom_bond_distance
C1 C2 1.385(4)
C1 C14 1.502(4)
C1 S1 1.719(3)
C2 C3 1.434(4)
C2 C5 1.470(4)
C3 C4 1.367(4)
C4 C16 1.464(4)
C4 S1 1.740(3)
C5 C9 1.350(4)
C5 C6B 1.47(4)
C5 C6A 1.510(5)
C8 F6 1.351(3)
C8 F5 1.357(3)
C8 C7B 1.44(4)
C8 C9 1.512(4)
C8 C7A 1.555(4)
C9 C11 1.478(4)
C10 C11 1.383(4)
C10 C15 1.499(4)
C10 S2 1.716(3)
C11 C12 1.425(4)
C12 C13 1.370(4)
C13 C22 1.483(4)
C13 S2 1.735(3)
C16 C17 1.402(4)
C16 C21 1.405(4)
C17 F7 1.350(3)
C17 C18 1.383(4)
C18 F8 1.340(3)
C18 C19 1.385(4)
C19 F9 1.343(3)
C19 C20 1.378(4)
C20 F10 1.350(3)
C20 C21 1.379(4)
C21 F11 1.340(3)
C22 C27 1.403(4)
C22 C23 1.406(4)
C23 F12 1.343(3)
C23 C24 1.382(4)
C24 F13 1.337(4)
C24 C25 1.378(5)
C25 F14 1.338(4)
C25 C26 1.383(5)
C26 F15 1.349(3)
C26 C27 1.385(4)
C27 F16 1.336(4)
C28 C29 1.389(4)
C28 C41 1.496(4)
C28 S3 1.727(3)
C29 C30 1.439(4)
C29 C32 1.474(4)
C30 C31 1.362(4)
C31 C45 1.468(4)
C31 S3 1.739(3)
C32 C36 1.348(4)
C32 C33A 1.501(4)
C32 C33B 1.572(17)
C35 F22 1.345(4)
C35 F21 1.355(3)
C35 C36 1.505(4)
C35 C34A 1.551(5)
C35 C34B 1.557(15)
C36 C38 1.476(4)
C37 C38 1.382(4)
C37 C43 1.507(4)
C37 S4 1.731(3)
C38 C39 1.431(4)
C39 C40 1.366(4)
C40 C51 1.473(4)
C40 S4 1.744(3)
C41 C42 1.525(4)
C43 C44 1.534(4)
C45 C50 1.400(4)
C45 C46 1.403(4)
C46 C47 1.391(4)
C47 C48 1.382(5)
C48 C49 1.383(5)
C49 C50 1.389(4)
C51 C56 1.394(4)
C51 C52 1.403(4)
C52 C53 1.392(5)
C53 C54 1.395(5)
C54 C55 1.395(6)
C55 C56 1.380(5)
C6A F2A 1.363(4)
C6A F1A 1.373(7)
C6A C7A 1.520(5)
C7A F4A 1.350(4)
C7A F3A 1.358(4)
C6B F2B 1.364(19)
C6B F1B 1.38(2)
C6B C7B 1.517(19)
C7B F4B 1.35(2)
C7B F3B 1.36(2)
C33A F17A 1.345(4)
C33A F18A 1.393(6)
C33A C34A 1.517(6)
C34A F19A 1.341(5)
C34A F20A 1.344(5)
C33B F17B 1.366(17)
C33B F18B 1.441(18)
C33B C34B 1.542(13)
C34B F19B 1.339(16)
C34B F20B 1.367(16)

loop_
_geom_torsion_atom_site_label_1
_geom_torsion_atom_site_label_2
_geom_torsion_atom_site_label_3
_geom_torsion_atom_site_label_4
_geom_torsion
C14 C1 C2 C3 177.4(3)
S1 C1 C2 C3 -1.9(3)
C14 C1 C2 C5 -0.5(5)
S1 C1 C2 C5 -179.7(2)
C1 C2 C3 C4 3.0(4)
C5 C2 C3 C4 -179.1(3)
C2 C3 C4 C16 178.0(3)
C2 C3 C4 S1 -2.7(3)
C1 C2 C5 C9 -44.9(5)
C3 C2 C5 C9 137.4(3)
C1 C2 C5 C6B 124.3(11)
C3 C2 C5 C6B -53.4(11)
C1 C2 C5 C6A 136.3(4)
C3 C2 C5 C6A -41.4(5)
C2 C5 C9 C11 -8.3(5)
C6B C5 C9 C11 -178.5(10)
C6A C5 C9 C11 170.6(4)
C2 C5 C9 C8 175.7(3)
C6B C5 C9 C8 5.5(10)
C6A C5 C9 C8 -5.4(4)
F6 C8 C9 C5 -130.8(3)
F5 C8 C9 C5 108.2(3)
C7B C8 C9 C5 17.0(12)
C7A C8 C9 C5 -11.5(3)
F6 C8 C9 C11 52.7(4)
F5 C8 C9 C11 -68.3(3)
C7B C8 C9 C11 -159.5(12)
C7A C8 C9 C11 172.0(3)
C15 C10 C11 C12 179.3(3)
S2 C10 C11 C12 -0.7(3)
C15 C10 C11 C9 1.5(5)
S2 C10 C11 C9 -178.6(2)
C5 C9 C11 C10 -42.2(5)
C8 C9 C11 C10 133.6(3)
C5 C9 C11 C12 140.2(3)
C8 C9 C11 C12 -44.1(4)
C10 C11 C12 C13 1.2(4)
C9 C11 C12 C13 179.2(3)
C11 C12 C13 C22 179.6(3)
C11 C12 C13 S2 -1.2(3)
C3 C4 C16 C17 33.7(5)
S1 C4 C16 C17 -145.6(3)
C3 C4 C16 C21 -144.8(3)
S1 C4 C16 C21 35.9(4)
C21 C16 C17 F7 179.1(2)
C4 C16 C17 F7 0.5(4)
C21 C16 C17 C18 -0.1(4)
C4 C16 C17 C18 -178.7(3)
F7 C17 C18 F8 1.8(4)
C16 C17 C18 F8 -178.9(3)
F7 C17 C18 C19 -178.4(3)
C16 C17 C18 C19 0.9(5)
F8 C18 C19 F9 -0.9(4)
C17 C18 C19 F9 179.3(3)
F8 C18 C19 C20 178.8(3)
C17 C18 C19 C20 -1.0(4)
F9 C19 C20 F10 -2.2(4)
C18 C19 C20 F10 178.1(3)
F9 C19 C20 C21 -179.9(3)
C18 C19 C20 C21 0.4(5)
F10 C20 C21 F11 0.9(4)
C19 C20 C21 F11 178.5(3)
F10 C20 C21 C16 -177.3(3)
C19 C20 C21 C16 0.4(5)
C17 C16 C21 F11 -178.6(3)
C4 C16 C21 F11 0.0(4)
C17 C16 C21 C20 -0.5(4)
C4 C16 C21 C20 178.0(3)
C12 C13 C22 C27 -163.1(3)
S2 C13 C22 C27 17.9(4)
C12 C13 C22 C23 15.8(5)
S2 C13 C22 C23 -163.2(2)
C27 C22 C23 F12 -178.2(3)
C13 C22 C23 F12 2.8(4)
C27 C22 C23 C24 0.9(4)
C13 C22 C23 C24 -178.0(3)
F12 C23 C24 F13 -0.7(4)
C22 C23 C24 F13 -179.8(3)
F12 C23 C24 C25 179.2(3)
C22 C23 C24 C25 0.1(5)
F13 C24 C25 F14 -2.3(5)
C23 C24 C25 F14 177.8(3)
F13 C24 C25 C26 178.4(3)
C23 C24 C25 C26 -1.4(5)
F14 C25 C26 F15 0.5(5)
C24 C25 C26 F15 179.8(3)
F14 C25 C26 C27 -177.4(3)
C24 C25 C26 C27 1.8(5)
F15 C26 C27 F16 0.2(4)
C25 C26 C27 F16 178.2(3)
F15 C26 C27 C22 -178.7(3)
C25 C26 C27 C22 -0.8(5)
C23 C22 C27 F16 -179.5(3)
C13 C22 C27 F16 -0.5(4)
C23 C22 C27 C26 -0.6(4)
C13 C22 C27 C26 178.4(3)
C41 C28 C29 C30 -178.2(3)
S3 C28 C29 C30 0.7(3)
C41 C28 C29 C32 -2.5(5)
S3 C28 C29 C32 176.4(2)
C28 C29 C30 C31 -0.9(4)
C32 C29 C30 C31 -176.7(3)
C29 C30 C31 C45 -178.9(3)
C29 C30 C31 S3 0.7(3)
C28 C29 C32 C36 42.1(5)
C30 C29 C32 C36 -142.7(3)
C28 C29 C32 C33A -140.4(4)
C30 C29 C32 C33A 34.8(5)
C28 C29 C32 C33B -126.9(9)
C30 C29 C32 C33B 48.4(10)
C29 C32 C36 C38 13.3(6)
C33A C32 C36 C38 -164.4(4)
C33B C32 C36 C38 -176.1(8)
C29 C32 C36 C35 -172.7(3)
C33A C32 C36 C35 9.6(4)
C33B C32 C36 C35 -2.1(8)
F22 C35 C36 C32 -118.8(3)
F21 C35 C36 C32 121.7(3)
C34A C35 C36 C32 4.8(4)
C34B C35 C36 C32 -15.8(7)
F22 C35 C36 C38 55.9(4)
F21 C35 C36 C38 -63.5(3)
C34A C35 C36 C38 179.5(3)
C34B C35 C36 C38 158.9(7)
C43 C37 C38 C39 -176.0(3)
S4 C37 C38 C39 0.9(3)
C43 C37 C38 C36 -1.4(5)
S4 C37 C38 C36 175.5(2)
C32 C36 C38 C37 49.8(5)
C35 C36 C38 C37 -123.8(3)
C32 C36 C38 C39 -136.3(3)
C35 C36 C38 C39 50.2(4)
C37 C38 C39 C40 -1.3(4)
C36 C38 C39 C40 -175.7(3)
C38 C39 C40 C51 177.2(3)
C38 C39 C40 S4 1.0(3)
C29 C28 C41 C42 157.0(3)
S3 C28 C41 C42 -21.7(4)
C38 C37 C43 C44 -116.2(4)
S4 C37 C43 C44 67.2(3)
C30 C31 C45 C50 -163.2(3)
S3 C31 C45 C50 17.3(4)
C30 C31 C45 C46 18.9(5)
S3 C31 C45 C46 -160.7(2)
C50 C45 C46 C47 0.1(4)
C31 C45 C46 C47 178.2(3)
C45 C46 C47 C48 -0.9(5)
C46 C47 C48 C49 0.7(5)
C47 C48 C49 C50 0.1(5)
C48 C49 C50 C45 -0.8(5)
C46 C45 C50 C49 0.7(4)
C31 C45 C50 C49 -177.3(3)
C39 C40 C51 C56 -179.9(3)
S4 C40 C51 C56 -4.1(4)
C39 C40 C51 C52 -2.9(5)
S4 C40 C51 C52 173.0(2)
C56 C51 C52 C53 0.6(5)
C40 C51 C52 C53 -176.6(3)
C51 C52 C53 C54 0.3(5)
C52 C53 C54 C55 -0.5(5)
C53 C54 C55 C56 -0.2(6)
C54 C55 C56 C51 1.1(5)
C52 C51 C56 C55 -1.3(5)
C40 C51 C56 C55 175.8(3)
C9 C5 C6A F2A 143.4(4)
C2 C5 C6A F2A -37.5(6)
C6B C5 C6A F2A 62(6)
C9 C5 C6A F1A -97.7(3)
C2 C5 C6A F1A 81.3(4)
C6B C5 C6A F1A -179(6)
C9 C5 C6A C7A 20.6(5)
C2 C5 C6A C7A -160.4(3)
C6B C5 C6A C7A -61(6)
F2A C6A C7A F4A -32.6(5)
F1A C6A C7A F4A -148.3(3)
C5 C6A C7A F4A 91.4(4)
F2A C6A C7A F3A 87.7(5)
F1A C6A C7A F3A -27.9(4)
C5 C6A C7A F3A -148.2(3)
F2A C6A C7A C8 -150.2(3)
F1A C6A C7A C8 94.2(3)
C5 C6A C7A C8 -26.2(4)
F6 C8 C7A F4A 29.2(3)
F5 C8 C7A F4A 145.7(3)
C7B C8 C7A F4A 178(3)
C9 C8 C7A F4A -94.2(3)
F6 C8 C7A F3A -90.4(3)
F5 C8 C7A F3A 26.0(4)
C7B C8 C7A F3A 58(3)
C9 C8 C7A F3A 146.2(3)
F6 C8 C7A C6A 146.5(3)
F5 C8 C7A C6A -97.1(4)
C7B C8 C7A C6A -65(3)
C9 C8 C7A C6A 23.1(4)
C9 C5 C6B F2B 94.5(19)
C2 C5 C6B F2B -77(2)
C6A C5 C6B F2B -163(8)
C9 C5 C6B F1B -142.3(17)
C2 C5 C6B F1B 46(2)
C6A C5 C6B F1B -40(5)
C9 C5 C6B C7B -24.6(17)
C2 C5 C6B C7B 164.0(12)
C6A C5 C6B C7B 78(6)
F6 C8 C7B F4B -12(3)
F5 C8 C7B F4B 97(2)
C9 C8 C7B F4B -151.6(19)
C7A C8 C7B F4B -53(3)
F6 C8 C7B F3B -128(2)
F5 C8 C7B F3B -19(2)
C9 C8 C7B F3B 92(2)
C7A C8 C7B F3B -169(5)
F6 C8 C7B C6B 108.2(19)
F5 C8 C7B C6B -143.0(18)
C9 C8 C7B C6B -31.6(19)
C7A C8 C7B C6B 67(2)
F2B C6B C7B F4B 33(4)
F1B C6B C7B F4B -86(3)
C5 C6B C7B F4B 153(3)
F2B C6B C7B F3B 147(3)
F1B C6B C7B F3B 28(3)
C5 C6B C7B F3B -94(3)
F2B C6B C7B C8 -84(3)
F1B C6B C7B C8 157(3)
C5 C6B C7B C8 35(2)
C36 C32 C33A F17A -144.6(4)
C29 C32 C33A F17A 37.4(6)
C33B C32 C33A F17A -82(3)
C36 C32 C33A F18A 97.5(3)
C29 C32 C33A F18A -80.5(3)
C33B C32 C33A F18A 160(3)
C36 C32 C33A C34A -20.3(5)
C29 C32 C33A C34A 161.8(3)
C33B C32 C33A C34A 42(3)
F17A C33A C34A F19A 27.7(5)
F18A C33A C34A F19A 145.6(3)
C32 C33A C34A F19A -97.3(4)
F17A C33A C34A F20A -91.3(5)
F18A C33A C34A F20A 26.6(5)
C32 C33A C34A F20A 143.6(3)
F17A C33A C34A C35 146.9(3)
F18A C33A C34A C35 -95.2(4)
C32 C33A C34A C35 21.9(5)
F22 C35 C34A F19A -136.4(3)
F21 C35 C34A F19A -20.0(4)
C36 C35 C34A F19A 100.4(3)
C34B C35 C34A F19A -148.1(19)
F22 C35 C34A F20A -16.5(4)
F21 C35 C34A F20A 99.9(4)
C36 C35 C34A F20A -139.7(3)
C34B C35 C34A F20A -28.2(18)
F22 C35 C34A C33A 106.5(4)
F21 C35 C34A C33A -137.1(3)
C36 C35 C34A C33A -16.7(4)
C34B C35 C34A C33A 94.8(19)
C36 C32 C33B F17B -104.4(14)
C29 C32 C33B F17B 67.0(17)
C33A C32 C33B F17B 134(4)
C36 C32 C33B F18B 138.3(11)
C29 C32 C33B F18B -50.4(15)
C33A C32 C33B F18B 17(2)
C36 C32 C33B C34B 19.8(14)
C29 C32 C33B C34B -168.8(9)
C33A C32 C33B C34B -102(3)
F17B C33B C34B F19B -13(2)
F18B C33B C34B F19B 97.0(17)
C32 C33B C34B F19B -141.3(15)
F17B C33B C34B F20B -143.1(14)
F18B C33B C34B F20B -33.5(17)
C32 C33B C34B F20B 88.2(16)
F17B C33B C34B C35 102.4(13)
F18B C33B C34B C35 -148.0(12)
C32 C33B C34B C35 -26.3(14)
F22 C35 C34B F19B -101.1(13)
F21 C35 C34B F19B 8.7(16)
C36 C35 C34B F19B 143.0(12)
C34A C35 C34B F19B 68.2(19)
F22 C35 C34B F20B 26.6(12)
F21 C35 C34B F20B 136.4(10)
C36 C35 C34B F20B -89.2(12)
C34A C35 C34B F20B -164(3)
F22 C35 C34B C33B 140.6(10)
F21 C35 C34B C33B -109.6(10)
C36 C35 C34B C33B 24.7(12)
C34A C35 C34B C33B -50.1(16)
C2 C1 S1 C4 0.3(2)
C14 C1 S1 C4 -179.1(2)
C3 C4 S1 C1 1.4(2)
C16 C4 S1 C1 -179.2(2)
C11 C10 S2 C13 0.0(2)
C15 C10 S2 C13 180.0(2)
C12 C13 S2 C10 0.7(2)
C22 C13 S2 C10 179.9(3)
C29 C28 S3 C31 -0.2(2)
C41 C28 S3 C31 178.7(2)
C30 C31 S3 C28 -0.3(2)
C45 C31 S3 C28 179.3(2)
C38 C37 S4 C40 -0.3(2)
C43 C37 S4 C40 177.0(2)
C39 C40 S4 C37 -0.4(2)
C51 C40 S4 C37 -177.0(2)
